data_1573544
loop_
_publ_author_name
'Mani, Ganesan'
'Kumar, Ashok'
'Gupta, Rohit'
'Subramaniyan, Vasudevan'

_publ_section_title
;
 DMSO catalyzed CO2 reduction with 9-BBN: selective formation of either
 formoxy- or methoxyborane under mild conditions and C-methylenation of
 indoles
;
_journal_name_full 'Catalysis Science &amp; Technology'
_journal_paper_doi 10.1039/D4CY01327A
_journal_year 2025
_chemical_formula_sum 'C11 H21 B O3 S'
_chemical_formula_weight 244.15
_space_group_crystal_system monoclinic
_space_group_IT_number 14
_space_group_name_Hall '-P 2ybc'
_space_group_name_H-M_alt 'P 1 21/c 1'
_atom_sites_solution_hydrogens geom
_audit_block_doi 10.5517/ccdc.csd.cc2kzcpm
_audit_creation_method SHELXL-2019/3
_audit_update_record
;
2024-09-09 deposited with the CCDC.	2024-12-10 downloaded from the CCDC.
;
_cell_angle_alpha 90
_cell_angle_beta 98.689(4)
_cell_angle_gamma 90
_cell_formula_units_Z 4
_cell_length_a 13.0315(18)
_cell_length_b 6.5150(9)
_cell_length_c 15.3340(19)
_cell_measurement_reflns_used 11715
_cell_measurement_temperature 120(2)
_cell_measurement_theta_max 24.992
_cell_measurement_theta_min 2.687
_cell_volume 1286.9(3)
_computing_molecular_graphics ortep
_computing_publication_material ciftab
_computing_structure_refinement 'SHELXL-2019/2 (Sheldrick, 2019)'
_computing_structure_solution 'SHELXT 2018/2 (Sheldrick, 2018)'
_diffrn_ambient_temperature 120(2)
_diffrn_measured_fraction_theta_full 0.989
_diffrn_measured_fraction_theta_max 0.989
_diffrn_measurement_device_type 'D8 QUEST'
_diffrn_measurement_method '\w scans'
_diffrn_radiation_type MoK\a
_diffrn_radiation_wavelength 0.71073
_diffrn_reflns_av_R_equivalents 0.1306
_diffrn_reflns_av_unetI/netI 0.1144
_diffrn_reflns_Laue_measured_fraction_full 0.989
_diffrn_reflns_Laue_measured_fraction_max 0.989
_diffrn_reflns_limit_h_max 15
_diffrn_reflns_limit_h_min -14
_diffrn_reflns_limit_k_max 7
_diffrn_reflns_limit_k_min -7
_diffrn_reflns_limit_l_max 17
_diffrn_reflns_limit_l_min -18
_diffrn_reflns_number 11715
_diffrn_reflns_point_group_measured_fraction_full 0.989
_diffrn_reflns_point_group_measured_fraction_max 0.989
_diffrn_reflns_theta_full 24.992
_diffrn_reflns_theta_max 24.992
_diffrn_reflns_theta_min 2.687
_diffrn_source 'Fine focused sealed tube'
_exptl_absorpt_coefficient_mu 0.241
_exptl_absorpt_correction_T_max 0.7458
_exptl_absorpt_correction_T_min 0.3314
_exptl_absorpt_correction_type multi-scan
_exptl_absorpt_process_details
;
 SADABS 2016/2: Krause, L., Herbst-Irmer, R., Sheldrick G.M. & Stalke D.,
 J. Appl. Cryst. 48 (2015) 3-10
;
_exptl_crystal_colour colorless
_exptl_crystal_density_diffrn 1.260
_exptl_crystal_description plate
_exptl_crystal_F_000 528
_exptl_crystal_size_max 0.740
_exptl_crystal_size_mid 0.136
_exptl_crystal_size_min 0.108
_exptl_transmission_factor_max 0.7458
_exptl_transmission_factor_min 0.3314
_refine_diff_density_max 0.248
_refine_diff_density_min -0.418
_refine_diff_density_rms 0.066
_refine_ls_extinction_method none
_refine_ls_goodness_of_fit_ref 1.026
_refine_ls_hydrogen_treatment constr
_refine_ls_matrix_type full
_refine_ls_number_parameters 147
_refine_ls_number_reflns 2240
_refine_ls_number_restraints 0
_refine_ls_restrained_S_all 1.026
_refine_ls_R_factor_all 0.0970
_refine_ls_R_factor_gt 0.0548
_refine_ls_shift/su_max 0.001
_refine_ls_shift/su_mean 0.000
_refine_ls_structure_factor_coef Fsqd
_refine_ls_weighting_details 'w=1/[\s^2^(Fo^2^)+(0.0186P)^2^+0.0602P] where P=(Fo^2^+2Fc^2^)/3'
_refine_ls_weighting_scheme calc
_refine_ls_wR_factor_gt 0.1094
_refine_ls_wR_factor_ref 0.1264
_reflns_Friedel_coverage 0.000
_reflns_number_gt 1500
_reflns_number_total 2240
_reflns_threshold_expression 'I > 2\s(I)'
_cod_data_source_file d4cy01327a2.cif
_cod_data_source_block shelx
_cod_original_sg_symbol_H-M 'P 21/c'
_cod_database_code 1573544
_shelx_shelxl_version_number 2019/3
_shelx_space_group_comment
;
The symmetry employed for this shelxl refinement is uniquely defined
by the following loop, which should always be used as a source of
symmetry information in preference to the above space-group names.
They are only intended as comments.
;
_shelx_estimated_absorpt_t_min 0.842
_shelx_estimated_absorpt_t_max 0.974

loop_
_space_group_symop_operation_xyz
'x, y, z'
'-x, y+1/2, -z+1/2'
'-x, -y, -z'
'x, -y-1/2, z-1/2'

loop_
_atom_site_label
_atom_site_type_symbol
_atom_site_fract_x
_atom_site_fract_y
_atom_site_fract_z
_atom_site_U_iso_or_equiv
_atom_site_adp_type
_atom_site_occupancy
_atom_site_site_symmetry_order
_atom_site_calc_flag
_atom_site_refinement_flags_posn
_atom_site_refinement_flags_adp
_atom_site_refinement_flags_occupancy
_atom_site_disorder_assembly
_atom_site_disorder_group
S1 S 0.36373(7) 0.53096(11) 0.55979(5) 0.0257(3) Uani 1 1 d . . . . .
O1 O 0.37381(16) 0.2848(3) 0.39746(13) 0.0249(5) Uani 1 1 d . . . . .
O3 O 0.28538(16) 0.3568(3) 0.52448(12) 0.0242(5) Uani 1 1 d . . . . .
O2 O 0.50448(19) 0.0721(3) 0.38913(15) 0.0376(6) Uani 1 1 d . . . . .
C11 C 0.4219(3) 0.1094(5) 0.4118(2) 0.0284(8) Uani 1 1 d . . . . .
H11 H 0.389915 0.005238 0.441701 0.034 Uiso 1 1 calc R U . . .
C1 C 0.2156(2) 0.5143(4) 0.36839(19) 0.0230(8) Uani 1 1 d . . . . .
H1 H 0.263060 0.634343 0.382462 0.028 Uiso 1 1 calc R U . . .
C5 C 0.1872(3) 0.1331(4) 0.40204(19) 0.0247(8) Uani 1 1 d . . . . .
H5 H 0.217278 0.011465 0.436657 0.030 Uiso 1 1 calc R U . . .
C2 C 0.2089(3) 0.4655(4) 0.26918(19) 0.0275(8) Uani 1 1 d . . . . .
H2A H 0.172627 0.580034 0.234985 0.033 Uiso 1 1 calc R U . . .
H2B H 0.280202 0.458856 0.254435 0.033 Uiso 1 1 calc R U . . .
C4 C 0.1791(3) 0.0813(4) 0.30292(19) 0.0280(8) Uani 1 1 d . . . . .
H4A H 0.245985 0.021969 0.292235 0.034 Uiso 1 1 calc R U . . .
H4B H 0.125167 -0.025469 0.288316 0.034 Uiso 1 1 calc R U . . .
C9 C 0.2864(3) 0.7032(4) 0.6111(2) 0.0315(9) Uani 1 1 d . . . . .
H9A H 0.243930 0.785873 0.565919 0.047 Uiso 1 1 calc R U . . .
H9B H 0.331436 0.793703 0.651160 0.047 Uiso 1 1 calc R U . . .
H9C H 0.241125 0.625436 0.644552 0.047 Uiso 1 1 calc R U . . .
C6 C 0.0834(3) 0.1860(4) 0.4319(2) 0.0322(9) Uani 1 1 d . . . . .
H6A H 0.094227 0.196598 0.497040 0.039 Uiso 1 1 calc R U . . .
H6B H 0.034250 0.071690 0.415183 0.039 Uiso 1 1 calc R U . . .
C10 C 0.4341(3) 0.4124(5) 0.6542(2) 0.0341(9) Uani 1 1 d . . . . .
H10A H 0.385594 0.362340 0.692434 0.051 Uiso 1 1 calc R U . . .
H10B H 0.481570 0.512312 0.686565 0.051 Uiso 1 1 calc R U . . .
H10C H 0.473994 0.296751 0.635957 0.051 Uiso 1 1 calc R U . . .
C8 C 0.1105(3) 0.5662(4) 0.3968(2) 0.0298(8) Uani 1 1 d . . . . .
H8A H 0.123243 0.618909 0.458075 0.036 Uiso 1 1 calc R U . . .
H8B H 0.077811 0.678067 0.358686 0.036 Uiso 1 1 calc R U . . .
C7 C 0.0334(3) 0.3869(4) 0.3929(2) 0.0327(8) Uani 1 1 d . . . . .
H7A H 0.002831 0.362775 0.330638 0.039 Uiso 1 1 calc R U . . .
H7B H -0.023653 0.425373 0.425598 0.039 Uiso 1 1 calc R U . . .
C3 C 0.1526(3) 0.2642(4) 0.2396(2) 0.0312(9) Uani 1 1 d . . . . .
H3A H 0.169731 0.226172 0.181015 0.037 Uiso 1 1 calc R U . . .
H3B H 0.076787 0.288825 0.232659 0.037 Uiso 1 1 calc R U . . .
B1 B 0.2662(3) 0.3200(5) 0.4221(2) 0.0220(9) Uani 1 1 d . . . . .

loop_
_atom_site_aniso_label
_atom_site_aniso_U_11
_atom_site_aniso_U_22
_atom_site_aniso_U_33
_atom_site_aniso_U_23
_atom_site_aniso_U_13
_atom_site_aniso_U_12
S1 0.0277(5) 0.0233(4) 0.0265(5) -0.0041(3) 0.0053(4) -0.0017(4)
O1 0.0249(14) 0.0206(11) 0.0293(12) -0.0001(9) 0.0043(10) 0.0006(10)
O3 0.0281(14) 0.0207(11) 0.0238(12) -0.0018(9) 0.0031(10) -0.0066(10)
O2 0.0311(16) 0.0356(13) 0.0469(15) -0.0058(11) 0.0086(13) 0.0113(12)
C11 0.028(2) 0.0224(17) 0.034(2) 0.0001(14) 0.0015(17) 0.0052(16)
C1 0.024(2) 0.0159(15) 0.0299(18) -0.0006(13) 0.0048(14) -0.0037(13)
C5 0.028(2) 0.0207(16) 0.0243(17) 0.0044(13) 0.0003(15) -0.0013(14)
C2 0.027(2) 0.0248(16) 0.0314(18) 0.0075(14) 0.0067(15) -0.0020(15)
C4 0.035(2) 0.0221(17) 0.0263(18) -0.0004(13) 0.0032(15) -0.0070(15)
C9 0.039(2) 0.0251(17) 0.0311(19) -0.0068(14) 0.0055(17) 0.0023(15)
C6 0.034(2) 0.0283(18) 0.033(2) 0.0013(14) 0.0009(16) -0.0067(16)
C10 0.037(2) 0.0293(18) 0.034(2) -0.0025(14) -0.0032(17) 0.0017(16)
C8 0.028(2) 0.0261(18) 0.0349(19) 0.0039(14) 0.0033(16) 0.0056(15)
C7 0.026(2) 0.0363(19) 0.037(2) 0.0015(15) 0.0075(16) 0.0012(16)
C3 0.037(2) 0.0319(18) 0.0231(18) 0.0012(14) 0.0007(16) -0.0026(16)
B1 0.025(2) 0.0203(18) 0.0202(19) 0.0003(14) 0.0034(17) -0.0002(16)

loop_
_atom_type_symbol
_atom_type_description
_atom_type_scat_dispersion_real
_atom_type_scat_dispersion_imag
_atom_type_scat_source
C C 0.0033 0.0016 'International Tables Vol C Tables 4.2.6.8 and 6.1.1.4'
H H 0.0000 0.0000 'International Tables Vol C Tables 4.2.6.8 and 6.1.1.4'
B B 0.0013 0.0007 'International Tables Vol C Tables 4.2.6.8 and 6.1.1.4'
O O 0.0106 0.0060 'International Tables Vol C Tables 4.2.6.8 and 6.1.1.4'
S S 0.1246 0.1234 'International Tables Vol C Tables 4.2.6.8 and 6.1.1.4'

loop_
_geom_angle_atom_site_label_1
_geom_angle_atom_site_label_2
_geom_angle_atom_site_label_3
_geom_angle
_geom_angle_site_symmetry_1
_geom_angle_site_symmetry_3
_geom_angle_publ_flag
O3 S1 C9 103.16(14) . . ?
O3 S1 C10 101.33(13) . . ?
C9 S1 C10 99.93(16) . . ?
C11 O1 B1 121.7(3) . . ?
S1 O3 B1 116.93(18) . . ?
O2 C11 O1 123.7(3) . . ?
C8 C1 C2 113.9(3) . . ?
C8 C1 B1 110.1(3) . . ?
C2 C1 B1 107.6(2) . . ?
C6 C5 C4 114.2(3) . . ?
C6 C5 B1 110.2(3) . . ?
C4 C5 B1 107.6(3) . . ?
C3 C2 C1 114.8(2) . . ?
C3 C4 C5 115.2(2) . . ?
C5 C6 C7 114.5(3) . . ?
C7 C8 C1 115.3(3) . . ?
C8 C7 C6 113.3(3) . . ?
C2 C3 C4 115.0(2) . . ?
O1 B1 O3 104.9(2) . . ?
O1 B1 C5 115.4(3) . . ?
O3 B1 C5 108.1(2) . . ?
O1 B1 C1 108.4(3) . . ?
O3 B1 C1 112.6(2) . . ?
C5 B1 C1 107.5(3) . . ?

loop_
_geom_bond_atom_site_label_1
_geom_bond_atom_site_label_2
_geom_bond_distance
_geom_bond_site_symmetry_2
_geom_bond_publ_flag
S1 O3 1.567(2) . ?
S1 C9 1.770(3) . ?
S1 C10 1.770(3) . ?
O1 C11 1.306(3) . ?
O1 B1 1.523(4) . ?
O3 B1 1.570(4) . ?
O2 C11 1.204(4) . ?
C1 C8 1.537(4) . ?
C1 C2 1.544(4) . ?
C1 B1 1.597(4) . ?
C5 C6 1.532(5) . ?
C5 C4 1.545(4) . ?
C5 B1 1.595(4) . ?
C2 C3 1.537(4) . ?
C4 C3 1.543(4) . ?
C6 C7 1.542(4) . ?
C8 C7 1.536(4) . ?
